data_7102546
loop_
_publ_author_name
'Bernskoetter, Wesley H'
'Lobkovsky, Emil'
'Chirik, Paul J'

_publ_section_title
;
 Synthesis of a beta-diiminate iridium tetrahydride for arene C-H bond
 activation.
;
_journal_issue 7
_journal_name_full 'Chemical communications (Cambridge, England)'
_journal_page_first 764
_journal_page_last 765
_journal_paper_doi 10.1039/b315817a
_journal_year 2004
_chemical_formula_sum 'C29 H45 Ir N2'
_chemical_formula_weight 613.87
_chemical_name_systematic
;
?
;
_space_group_IT_number 14
_symmetry_cell_setting monoclinic
_symmetry_space_group_name_Hall '-P 2yn'
_symmetry_space_group_name_H-M 'P 1 21/n 1'
_atom_sites_solution_hydrogens difmap
_atom_sites_solution_primary direct
_atom_sites_solution_secondary difmap
_audit_creation_method SHELXL-97
_cell_angle_alpha 90.00
_cell_angle_beta 105.309(2)
_cell_angle_gamma 90.00
_cell_formula_units_Z 4
_cell_length_a 12.6062(7)
_cell_length_b 15.9992(9)
_cell_length_c 14.2536(8)
_cell_measurement_temperature 173(2)
_cell_volume 2772.8(3)
_computing_cell_refinement 'Bruker SAINT'
_computing_data_collection 'Bruker SMART'
_computing_data_reduction 'Bruker SHELXTL'
_computing_molecular_graphics 'Bruker SHELXTL'
_computing_publication_material 'Bruker SHELXTL'
_computing_structure_refinement 'SHELXL-97 (Sheldrick, 1997)'
_computing_structure_solution 'SHELXS-97 (Sheldrick, 1990)'
_diffrn_ambient_temperature 173(2)
_diffrn_measured_fraction_theta_full 0.972
_diffrn_measured_fraction_theta_max 0.972
_diffrn_measurement_device_type 'Bruker 1K CCD area detector'
_diffrn_measurement_method '0.3 deg. omega scans'
_diffrn_radiation_monochromator graphite
_diffrn_radiation_source 'fine-focus sealed tube'
_diffrn_radiation_type 'MoK\a '
_diffrn_radiation_wavelength 0.71073
_diffrn_reflns_av_R_equivalents 0.0516
_diffrn_reflns_av_sigmaI/netI 0.0472
_diffrn_reflns_limit_h_max 19
_diffrn_reflns_limit_h_min -18
_diffrn_reflns_limit_k_max 22
_diffrn_reflns_limit_k_min -22
_diffrn_reflns_limit_l_max 21
_diffrn_reflns_limit_l_min -21
_diffrn_reflns_number 47442
_diffrn_reflns_theta_full 32.58
_diffrn_reflns_theta_max 32.58
_diffrn_reflns_theta_min 1.95
_exptl_absorpt_coefficient_mu 4.833
_exptl_absorpt_correction_T_max 0.5309
_exptl_absorpt_correction_T_min 0.2825
_exptl_absorpt_correction_type SADABS
_exptl_crystal_colour yellow
_exptl_crystal_density_diffrn 1.471
_exptl_crystal_density_method 'not measured'
_exptl_crystal_description block
_exptl_crystal_F_000 1240
_exptl_crystal_size_max 0.35
_exptl_crystal_size_mid 0.20
_exptl_crystal_size_min 0.15
_refine_diff_density_max 1.559
_refine_diff_density_min -1.433
_refine_diff_density_rms 0.124
_refine_ls_extinction_method none
_refine_ls_goodness_of_fit_ref 1.046
_refine_ls_hydrogen_treatment isotropic
_refine_ls_matrix_type full
_refine_ls_number_parameters 469
_refine_ls_number_reflns 9822
_refine_ls_number_restraints 0
_refine_ls_restrained_S_all 1.046
_refine_ls_R_factor_all 0.0610
_refine_ls_R_factor_gt 0.0332
_refine_ls_shift/su_max 0.049
_refine_ls_shift/su_mean 0.004
_refine_ls_structure_factor_coef Fsqd
_refine_ls_weighting_details 'calc w=1/[\s^2^(Fo^2^)+(0.0300P)^2^+0.0000P] where P=(Fo^2^+2Fc^2^)/3'
_refine_ls_weighting_scheme calc
_refine_ls_wR_factor_gt 0.0587
_refine_ls_wR_factor_ref 0.0652
_reflns_number_gt 7237
_reflns_number_total 9822
_reflns_threshold_expression >2sigma(I)
_cod_data_source_file b315817a.txt
_cod_data_source_block wb2
_cod_depositor_comments
;
The following automatic conversions were performed:
'_symmetry_cell_setting' value 'Monoclinic' changed to 'monoclinic'
according to '/home/saulius/struct/CIF-dictionaries/cif_core.dic'
dictionary named 'cif_core.dic' version 2.4.1 from 2010-06-29.

Automatic conversion script
Id: cif_fix_enum 1527 2010-12-29 10:47:43Z saulius 
;
_cod_original_sg_symbol_H-M P2(1)/n
_cod_database_code 7102546

loop_
_symmetry_equiv_pos_as_xyz
'x, y, z'
'-x+1/2, y+1/2, -z+1/2'
'-x, -y, -z'
'x-1/2, -y-1/2, z-1/2'

loop_
_atom_site_label
_atom_site_type_symbol
_atom_site_fract_x
_atom_site_fract_y
_atom_site_fract_z
_atom_site_U_iso_or_equiv
_atom_site_adp_type
_atom_site_occupancy
_atom_site_symmetry_multiplicity
_atom_site_calc_flag
Ir1 Ir 0.663870(9) 0.089491(6) 0.254873(7) 0.02270(4) Uani 1 1 d
H1M H 0.721(3) 0.021(3) 0.220(3) 0.066(13) Uiso 1 1 d
H2M H 0.689(4) 0.026(3) 0.333(4) 0.102(18) Uiso 1 1 d
H3M H 0.587(4) 0.033(3) 0.282(4) 0.090(16) Uiso 1 1 d
H4M H 0.624(3) 0.033(2) 0.171(3) 0.054(11) Uiso 1 1 d
N1 N 0.64186(17) 0.18204(14) 0.34734(15) 0.0186(4) Uani 1 1 d
N2 N 0.71003(17) 0.17661(14) 0.16774(14) 0.0178(4) Uani 1 1 d
C1 C 0.6338(3) 0.3234(2) 0.4120(2) 0.0268(6) Uani 1 1 d
H1C H 0.667(2) 0.3119(19) 0.469(2) 0.022(8) Uiso 1 1 d
H1B H 0.565(4) 0.323(3) 0.406(3) 0.059(13) Uiso 1 1 d
H1A H 0.651(3) 0.377(3) 0.400(3) 0.053(11) Uiso 1 1 d
C2 C 0.65707(19) 0.26357(16) 0.33812(17) 0.0179(5) Uani 1 1 d
C3 C 0.6934(2) 0.29852(17) 0.26231(18) 0.0203(5) Uani 1 1 d
H3 H 0.710(2) 0.349(2) 0.266(2) 0.021(8) Uiso 1 1 d
C4 C 0.7186(2) 0.25890(17) 0.18340(18) 0.0191(5) Uani 1 1 d
C5 C 0.7572(3) 0.3136(2) 0.1131(2) 0.0301(6) Uani 1 1 d
H5C H 0.707(4) 0.320(3) 0.055(3) 0.069(14) Uiso 1 1 d
H5B H 0.769(3) 0.370(3) 0.134(3) 0.049(11) Uiso 1 1 d
H5A H 0.827(3) 0.298(2) 0.112(3) 0.042(10) Uiso 1 1 d
C6 C 0.6041(2) 0.15435(16) 0.43061(18) 0.0194(5) Uani 1 1 d
C7 C 0.4910(2) 0.14698(17) 0.42081(19) 0.0213(5) Uani 1 1 d
C8 C 0.4580(2) 0.11379(18) 0.4992(2) 0.0266(6) Uani 1 1 d
H8 H 0.383(3) 0.104(2) 0.491(2) 0.034(9) Uiso 1 1 d
C9 C 0.5332(3) 0.0915(2) 0.5845(2) 0.0315(6) Uani 1 1 d
H9 H 0.506(3) 0.067(2) 0.640(2) 0.028(8) Uiso 1 1 d
C10 C 0.6445(3) 0.10155(18) 0.5938(2) 0.0293(6) Uani 1 1 d
H10 H 0.700(3) 0.0845(18) 0.653(2) 0.024(8) Uiso 1 1 d
C11 C 0.6826(2) 0.13197(18) 0.51649(19) 0.0232(5) Uani 1 1 d
C12 C 0.4048(2) 0.17521(19) 0.3294(2) 0.0252(6) Uani 1 1 d
H12 H 0.450(2) 0.2087(18) 0.287(2) 0.022(8) Uiso 1 1 d
C13 C 0.3446(3) 0.1012(2) 0.2709(3) 0.0410(9) Uani 1 1 d
H13C H 0.400(4) 0.064(3) 0.257(3) 0.057(12) Uiso 1 1 d
H13B H 0.290(4) 0.122(3) 0.215(3) 0.062(13) Uiso 1 1 d
H13A H 0.310(3) 0.074(2) 0.302(3) 0.034(11) Uiso 1 1 d
C14 C 0.3214(3) 0.2342(3) 0.3543(3) 0.0424(8) Uani 1 1 d
H14C H 0.271(3) 0.254(2) 0.298(2) 0.028(8) Uiso 1 1 d
H14C' H 0.354(3) 0.277(2) 0.392(3) 0.039(10) Uiso 1 1 d
H14A H 0.275(3) 0.209(3) 0.393(3) 0.060(13) Uiso 1 1 d
C15 C 0.8053(2) 0.1381(2) 0.5278(2) 0.0344(7) Uani 1 1 d
H15 H 0.815(3) 0.164(2) 0.474(3) 0.037(9) Uiso 1 1 d
C16 C 0.8647(4) 0.1859(4) 0.6191(3) 0.0522(11) Uani 1 1 d
H16C H 0.863(3) 0.158(2) 0.677(3) 0.052(12) Uiso 1 1 d
H16B H 0.940(4) 0.186(3) 0.626(3) 0.066(13) Uiso 1 1 d
H16A H 0.840(4) 0.235(3) 0.621(3) 0.061(16) Uiso 1 1 d
C17 C 0.8570(4) 0.0516(4) 0.5277(4) 0.0657(14) Uani 1 1 d
H17C H 0.934(4) 0.054(3) 0.532(3) 0.074(14) Uiso 1 1 d
H17B H 0.841(4) 0.017(4) 0.579(4) 0.10(2) Uiso 1 1 d
H17A H 0.823(4) 0.019(3) 0.464(4) 0.078(15) Uiso 1 1 d
C18 C 0.7334(2) 0.14190(16) 0.08064(18) 0.0191(5) Uani 1 1 d
C19 C 0.8382(2) 0.10906(17) 0.08658(19) 0.0213(5) Uani 1 1 d
C2O C 0.8532(2) 0.06472(19) 0.0069(2) 0.0271(6) Uani 1 1 d
H20 H 0.919(3) 0.042(2) 0.009(2) 0.030(8) Uiso 1 1 d
C21 C 0.7680(3) 0.0539(2) -0.0760(2) 0.0307(6) Uani 1 1 d
H21 H 0.784(3) 0.022(2) -0.125(2) 0.031(9) Uiso 1 1 d
C22 C 0.6670(2) 0.0908(2) -0.0829(2) 0.0286(6) Uani 1 1 d
H22 H 0.609(3) 0.082(2) -0.137(3) 0.038(10) Uiso 1 1 d
C23 C 0.6478(2) 0.13663(18) -0.00546(19) 0.0225(5) Uani 1 1 d
C24 C 0.9353(2) 0.1222(2) 0.1749(2) 0.0293(6) Uani 1 1 d
H24 H 0.913(3) 0.151(2) 0.218(2) 0.028(8) Uiso 1 1 d
C25 C 1.0286(3) 0.1686(3) 0.1469(3) 0.0401(8) Uani 1 1 d
H25C H 1.063(3) 0.125(3) 0.102(3) 0.067(13) Uiso 1 1 d
H25B H 1.078(3) 0.180(2) 0.203(3) 0.037(10) Uiso 1 1 d
H25A H 1.004(4) 0.219(3) 0.112(4) 0.085(16) Uiso 1 1 d
C26 C 0.9779(4) 0.0402(3) 0.2258(3) 0.0535(11) Uani 1 1 d
H26B H 1.033(4) 0.046(3) 0.288(3) 0.068(13) Uiso 1 1 d
H26A H 0.918(3) 0.008(2) 0.252(3) 0.047(10) Uiso 1 1 d
H26A' H 1.003(4) -0.001(3) 0.187(4) 0.090(18) Uiso 1 1 d
C27 C 0.5365(2) 0.1779(2) -0.0152(2) 0.0276(6) Uani 1 1 d
H27 H 0.545(2) 0.216(2) 0.040(2) 0.030(8) Uiso 1 1 d
C28 C 0.5032(3) 0.2320(3) -0.1074(3) 0.0487(10) Uani 1 1 d
H28C H 0.501(3) 0.198(3) -0.159(3) 0.060(13) Uiso 1 1 d
H28B H 0.565(4) 0.269(3) -0.111(3) 0.082(16) Uiso 1 1 d
H28A H 0.442(3) 0.266(3) -0.106(3) 0.051(11) Uiso 1 1 d
C29 C 0.4477(3) 0.1146(3) -0.0131(4) 0.0480(10) Uani 1 1 d
H29C H 0.433(4) 0.068(3) -0.069(3) 0.069(14) Uiso 1 1 d
H29B H 0.383(4) 0.143(3) -0.014(3) 0.058(12) Uiso 1 1 d
H29A H 0.458(4) 0.086(3) 0.045(4) 0.065(15) Uiso 1 1 d

loop_
_atom_site_aniso_label
_atom_site_aniso_U_11
_atom_site_aniso_U_22
_atom_site_aniso_U_33
_atom_site_aniso_U_23
_atom_site_aniso_U_13
_atom_site_aniso_U_12
Ir1 0.03392(6) 0.01629(5) 0.02179(5) -0.00109(5) 0.01426(4) -0.00173(5)
N1 0.0201(10) 0.0201(11) 0.0162(10) -0.0012(8) 0.0056(8) -0.0012(8)
N2 0.0189(10) 0.0221(11) 0.0131(9) -0.0001(8) 0.0051(8) 0.0006(8)
C1 0.0338(16) 0.0246(16) 0.0255(15) -0.0051(12) 0.0141(13) -0.0029(12)
C2 0.0173(11) 0.0173(12) 0.0189(11) -0.0010(9) 0.0045(9) 0.0020(9)
C3 0.0238(12) 0.0156(13) 0.0214(13) -0.0002(9) 0.0058(10) -0.0018(9)
C4 0.0193(11) 0.0204(13) 0.0179(11) 0.0023(9) 0.0055(9) -0.0001(9)
C5 0.0430(18) 0.0249(16) 0.0276(15) 0.0034(12) 0.0187(14) -0.0055(13)
C6 0.0265(13) 0.0176(13) 0.0172(11) -0.0010(9) 0.0111(10) -0.0009(10)
C7 0.0248(13) 0.0195(13) 0.0204(12) -0.0027(10) 0.0075(10) -0.0002(10)
C8 0.0298(15) 0.0242(14) 0.0300(15) -0.0033(11) 0.0156(12) -0.0040(11)
C9 0.0438(16) 0.0306(16) 0.0244(13) 0.0021(13) 0.0167(12) -0.0046(14)
C10 0.0415(16) 0.0266(16) 0.0203(13) 0.0046(11) 0.0088(12) -0.0001(12)
C11 0.0269(13) 0.0236(14) 0.0188(12) 0.0020(10) 0.0057(10) -0.0009(11)
C12 0.0185(12) 0.0286(15) 0.0278(14) -0.0021(11) 0.0052(10) 0.0023(10)
C13 0.044(2) 0.036(2) 0.0348(18) -0.0095(15) -0.0045(16) 0.0015(16)
C14 0.0313(17) 0.052(2) 0.0402(19) -0.0065(18) 0.0029(15) 0.0143(17)
C15 0.0244(14) 0.053(2) 0.0234(14) 0.0114(14) 0.0015(12) 0.0024(14)
C16 0.038(2) 0.072(3) 0.039(2) 0.005(2) -0.0025(17) -0.014(2)
C17 0.038(2) 0.087(4) 0.063(3) -0.004(3) -0.002(2) 0.031(2)
C18 0.0227(12) 0.0180(13) 0.0169(11) -0.0009(9) 0.0059(9) -0.0009(9)
C19 0.0222(12) 0.0214(14) 0.0205(12) 0.0001(10) 0.0061(10) 0.0006(9)
C2O 0.0263(14) 0.0270(15) 0.0300(15) -0.0023(11) 0.0108(11) 0.0074(11)
C21 0.0372(16) 0.0319(17) 0.0239(14) -0.0114(12) 0.0099(12) 0.0006(13)
C22 0.0287(14) 0.0333(16) 0.0215(13) -0.0073(12) 0.0026(11) -0.0021(13)
C23 0.0211(12) 0.0267(15) 0.0193(12) -0.0001(10) 0.0044(10) -0.0019(10)
C24 0.0216(13) 0.0413(18) 0.0232(14) -0.0040(13) 0.0029(11) 0.0040(12)
C25 0.0252(16) 0.049(2) 0.041(2) -0.0011(17) 0.0011(14) -0.0057(15)
C26 0.048(2) 0.052(3) 0.049(2) 0.021(2) -0.0076(19) 0.0008(19)
C27 0.0229(13) 0.0339(17) 0.0234(14) -0.0023(12) 0.0016(11) 0.0043(11)
C28 0.039(2) 0.068(3) 0.038(2) 0.015(2) 0.0082(16) 0.023(2)
C29 0.0229(16) 0.049(2) 0.070(3) -0.003(2) 0.0085(17) -0.0017(15)

loop_
_atom_type_symbol
_atom_type_description
_atom_type_scat_dispersion_real
_atom_type_scat_dispersion_imag
_atom_type_scat_source
C C 0.0033 0.0016 'International Tables Vol C Tables 4.2.6.8 and 6.1.1.4'
H H 0.0000 0.0000 'International Tables Vol C Tables 4.2.6.8 and 6.1.1.4'
N N 0.0061 0.0033 'International Tables Vol C Tables 4.2.6.8 and 6.1.1.4'
Ir Ir -1.4442 7.9887 'International Tables Vol C Tables 4.2.6.8 and 6.1.1.4'

loop_
_geom_angle_atom_site_label_1
_geom_angle_atom_site_label_2
_geom_angle_atom_site_label_3
_geom_angle
H3M Ir1 H2M 53(2)
H3M Ir1 H1M 93(3)
H2M Ir1 H1M 73(2)
H3M Ir1 H4M 74(2)
H2M Ir1 H4M 98(3)
H1M Ir1 H4M 50.1(18)
H3M Ir1 N1 93.9(19)
H2M Ir1 N1 93(2)
H1M Ir1 N1 156.7(16)
H4M Ir1 N1 152.8(15)
H3M Ir1 N2 154(2)
H2M Ir1 N2 152(2)
H1M Ir1 N2 93.5(16)
H4M Ir1 N2 91.0(15)
N1 Ir1 N2 90.38(9)
C2 N1 C6 117.7(2)
C2 N1 Ir1 126.69(17)
C6 N1 Ir1 115.61(16)
C4 N2 C18 119.5(2)
C4 N2 Ir1 126.34(17)
C18 N2 Ir1 114.20(16)
N1 C2 C3 123.7(2)
N1 C2 C1 119.6(2)
C3 C2 C1 116.7(2)
C2 C3 C4 129.1(3)
N2 C4 C3 123.7(2)
N2 C4 C5 119.3(2)
C3 C4 C5 117.0(2)
C7 C6 C11 122.1(2)
C7 C6 N1 119.1(2)
C11 C6 N1 118.8(2)
C8 C7 C6 117.6(2)
C8 C7 C12 120.0(2)
C6 C7 C12 122.4(2)
C9 C8 C7 121.6(3)
C8 C9 C10 119.9(3)
C9 C10 C11 121.0(3)
C10 C11 C6 117.8(3)
C10 C11 C15 119.4(2)
C6 C11 C15 122.8(2)
C14 C12 C7 111.3(2)
C14 C12 C13 109.4(3)
C7 C12 C13 112.0(3)
C11 C15 C16 112.4(3)
C11 C15 C17 111.4(3)
C16 C15 C17 110.0(3)
C19 C18 C23 121.6(2)
C19 C18 N2 119.3(2)
C23 C18 N2 118.9(2)
C2O C19 C18 118.0(2)
C2O C19 C24 119.5(2)
C18 C19 C24 122.4(2)
C21 C2O C19 121.2(3)
C2O C21 C22 120.0(3)
C21 C22 C23 121.0(3)
C22 C23 C18 117.8(2)
C22 C23 C27 120.2(2)
C18 C23 C27 122.0(2)
C19 C24 C26 112.3(3)
C19 C24 C25 110.9(3)
C26 C24 C25 110.0(3)
C29 C27 C23 112.1(3)
C29 C27 C28 110.9(3)
C23 C27 C28 111.0(3)

loop_
_geom_bond_atom_site_label_1
_geom_bond_atom_site_label_2
_geom_bond_distance
Ir1 H3M 1.45(5)
Ir1 H2M 1.47(5)
Ir1 H1M 1.47(4)
Ir1 H4M 1.48(4)
Ir1 N1 2.049(2)
Ir1 N2 2.051(2)
N1 C2 1.330(3)
N1 C6 1.459(3)
N2 C4 1.335(3)
N2 C18 1.460(3)
C1 C2 1.508(4)
C2 C3 1.397(3)
C3 C4 1.399(4)
C4 C5 1.504(4)
C6 C7 1.401(4)
C6 C11 1.402(4)
C7 C8 1.396(4)
C7 C12 1.528(4)
C8 C9 1.377(4)
C9 C10 1.384(4)
C10 C11 1.400(4)
C11 C15 1.515(4)
C12 C14 1.524(4)
C12 C13 1.529(4)
C15 C16 1.524(5)
C15 C17 1.530(6)
C18 C19 1.403(4)
C18 C23 1.407(3)
C19 C2O 1.393(4)
C19 C24 1.521(4)
C2O C21 1.382(4)
C21 C22 1.383(4)
C22 C23 1.398(4)
C23 C27 1.523(4)
C24 C26 1.527(5)
C24 C25 1.530(5)
C27 C29 1.515(5)
C27 C28 1.537(5)
